data_4113964
loop_
_publ_author_name
'Rachel C. Linck'
'Cameron W. Spahn'
'Thomas B. Rauchfuss'
'Scott R. Wilson'

_publ_contact_author_address
;
Department of Chemistry
University of Illinois at Urbana-Champaign
600 South Matthews Avenue
Urbana
IL 61801
USA
;
_publ_contact_author_email rauchfuz@uiuc.edu
_publ_contact_author_fax '1 217 333 2685'
_publ_contact_author_name 'Prof. Thomas B. Rauchfuss'
_publ_contact_author_phone '1 217 333 7355'
_publ_section_title
;
 Structural Analogues of the Bimetallic Reaction Center in Acetyl CoA
 Synthase: A Ni-Ni Model with Bound CO
;
_journal_name_full 'Journal of the American Chemical Society'
_journal_page_first 8700
_journal_page_last 8701
_journal_paper_doi 10.1021/ja035606c
_journal_volume 125
_journal_year 2003
_chemical_formula_moiety 'C17 H33 Cu N2 Ni O2 P S2, C8 H20 N'
_chemical_formula_sum 'C25 H53 Cu N3 Ni O2 P S2'
_chemical_formula_weight 645.04
_chemical_name_systematic
; 
? 
;
_space_group_IT_number 2
_symmetry_cell_setting triclinic
_symmetry_space_group_name_Hall '-P 1'
_symmetry_space_group_name_H-M 'P -1'
_atom_sites_solution_hydrogens geom
_atom_sites_solution_primary direct
_atom_sites_solution_secondary difmap
_audit_creation_method SHELXL-97
_audit_update_record
; 
? 
;
_cell_angle_alpha 97.257(4)
_cell_angle_beta 95.754(4)
_cell_angle_gamma 96.484(4)
_cell_formula_units_Z 2
_cell_length_a 7.9606(18)
_cell_length_b 9.922(2)
_cell_length_c 20.380(5)
_cell_measurement_reflns_used 985
_cell_measurement_temperature 193(2)
_cell_measurement_theta_max 28.3
_cell_measurement_theta_min 2.9
_cell_volume 1575.9(6)
_computing_cell_refinement 'SAINT V6.22 (Bruker, 2001)'
_computing_data_collection 'SMART V5.625 (Bruker, 2001)'
_computing_data_reduction 'SAINT V6.22 (Bruker, 2001)'
_computing_molecular_graphics 'SHELXTL V6.10 (Bruker, 2001)'
_computing_publication_material 'CIFTAB (Sheldrick, 2001)'
_computing_structure_refinement 'SHELXTL V6.10 (Bruker, 2001)'
_computing_structure_solution 'SHELXTL V6.10 (Bruker, 2001)'
_diffrn_ambient_temperature 193(2)
_diffrn_measured_fraction_theta_full 0.996
_diffrn_measured_fraction_theta_max 0.996
_diffrn_measurement_device 'Siemens Platform/CCD'
_diffrn_measurement_method 'profile data from \w scans'
_diffrn_radiation_monochromator graphite
_diffrn_radiation_source 'normal-focus sealed tube'
_diffrn_radiation_type MoK\a
_diffrn_radiation_wavelength 0.71073
_diffrn_radiation_wavelength_id p68vas
_diffrn_reflns_av_R_equivalents 0.0214
_diffrn_reflns_av_sigmaI/netI 0.0227
_diffrn_reflns_limit_h_max 9
_diffrn_reflns_limit_h_min -9
_diffrn_reflns_limit_k_max 11
_diffrn_reflns_limit_k_min -11
_diffrn_reflns_limit_l_max 24
_diffrn_reflns_limit_l_min -24
_diffrn_reflns_number 16317
_diffrn_reflns_theta_full 25.36
_diffrn_reflns_theta_max 25.36
_diffrn_reflns_theta_min 2.03
_diffrn_standards_decay_% 0.5
_diffrn_standards_interval_time 245
_diffrn_standards_number 214
_exptl_absorpt_coefficient_mu 1.481
_exptl_absorpt_correction_T_max 0.6847
_exptl_absorpt_correction_T_min 0.4563
_exptl_absorpt_correction_type integration
_exptl_absorpt_process_details '(Bruker, 2001)'
_exptl_crystal_colour red
_exptl_crystal_density_diffrn 1.359
_exptl_crystal_description tabular
_exptl_crystal_F_000 688
_exptl_crystal_id p68vas
_exptl_crystal_preparation
; 
The data crystal was mounted using oil (Parantone-N, Exxon) to a 
0.3 mm cryo-loop (Hampton Research) with the (1 0 -1) scattering planes 
roughly normal to the spindle axis. 
;
_exptl_crystal_size_max 0.56
_exptl_crystal_size_mid 0.52
_exptl_crystal_size_min 0.28
_refine_diff_density_max 0.736
_refine_diff_density_min -0.435
_refine_diff_density_rms 0.052
_refine_ls_extinction_coef 0.0023(4)
_refine_ls_extinction_expression Fc^*^=kFc[1+0.001xFc^2^\l^3^/sin(2\q)]^-1/4^
_refine_ls_extinction_method SHELXL
_refine_ls_goodness_of_fit_ref 1.051
_refine_ls_hydrogen_treatment noref
_refine_ls_matrix_type full
_refine_ls_number_parameters 327
_refine_ls_number_reflns 5756
_refine_ls_number_restraints 0
_refine_ls_restrained_S_all 1.051
_refine_ls_R_factor_all 0.0325
_refine_ls_R_factor_gt 0.0264
_refine_ls_shift/su_max 0.001
_refine_ls_shift/su_mean 0.000
_refine_ls_structure_factor_coef Fsqd
_refine_ls_weighting_details 'calc w=1/[\s^2^(Fo^2^)+(0.0318P)^2^+0.8320P] where P=(Fo^2^+2Fc^2^)/3'
_refine_ls_weighting_scheme calc
_refine_ls_wR_factor_gt 0.0652
_refine_ls_wR_factor_ref 0.0679
_reflns_number_gt 5060
_reflns_number_total 5756
_reflns_threshold_expression >2sigma(I)
_cod_data_source_file ja035606csi20030417_110758.cif
_cod_data_source_block p68vas
_cod_original_sg_symbol_Hall '-P 1 '
_cod_original_sg_symbol_H-M 'P -1 '
_cod_database_code 4113964

loop_
_symmetry_equiv_pos_as_xyz
'x, y, z'
'-x, -y, -z'

loop_
_atom_site_label
_atom_site_type_symbol
_atom_site_fract_x
_atom_site_fract_y
_atom_site_fract_z
_atom_site_U_iso_or_equiv
_atom_site_adp_type
_atom_site_occupancy
_atom_site_symmetry_multiplicity
_atom_site_calc_flag
_atom_site_refinement_flags
C1 C 0.9009(3) 0.3747(2) 0.16196(10) 0.0331(5) Uani 1 1 d .
H1A H 0.9216 0.3232 0.1193 0.040 Uiso 1 1 calc R
H1B H 0.9586 0.4694 0.1652 0.040 Uiso 1 1 calc R
C2 C 0.9732(3) 0.3074(2) 0.21941(10) 0.0341(5) Uani 1 1 d .
H2A H 0.9079 0.2156 0.2171 0.041 Uiso 1 1 calc R
H2B H 1.0921 0.2938 0.2130 0.041 Uiso 1 1 calc R
C3 C 0.9730(3) 0.3832(2) 0.28872(10) 0.0301(4) Uani 1 1 d .
C4 C 0.9110(3) 0.5612(2) 0.36629(10) 0.0327(5) Uani 1 1 d .
H4A H 1.0349 0.5838 0.3799 0.039 Uiso 1 1 calc R
H4B H 0.8614 0.5057 0.3984 0.039 Uiso 1 1 calc R
C5 C 0.8287(3) 0.6898(2) 0.36455(11) 0.0361(5) Uani 1 1 d .
H5A H 0.8277 0.7371 0.4103 0.043 Uiso 1 1 calc R
H5B H 0.8913 0.7529 0.3388 0.043 Uiso 1 1 calc R
C6 C 0.5332(3) 0.7068(2) 0.36050(10) 0.0324(5) Uani 1 1 d .
C7 C 0.3498(3) 0.6590(2) 0.33238(11) 0.0381(5) Uani 1 1 d .
H7A H 0.2761 0.7187 0.3554 0.046 Uiso 1 1 calc R
H7B H 0.3190 0.5648 0.3423 0.046 Uiso 1 1 calc R
C8 C 0.3129(3) 0.6594(2) 0.25797(12) 0.0398(5) Uani 1 1 d .
H8A H 0.3630 0.7481 0.2464 0.048 Uiso 1 1 calc R
H8B H 0.1883 0.6501 0.2455 0.048 Uiso 1 1 calc R
C9 C 0.6848(3) 0.6753(2) -0.00872(10) 0.0328(5) Uani 1 1 d .
H9 H 0.5734 0.6214 -0.0284 0.039 Uiso 1 1 calc R
C10 C 0.7225(3) 0.7826(2) -0.05431(11) 0.0443(6) Uani 1 1 d .
H10A H 0.8354 0.8338 -0.0394 0.066 Uiso 1 1 calc R
H10B H 0.6365 0.8458 -0.0527 0.066 Uiso 1 1 calc R
H10C H 0.7201 0.7373 -0.1001 0.066 Uiso 1 1 calc R
C11 C 0.8155(3) 0.5736(3) -0.01101(13) 0.0520(6) Uani 1 1 d .
H11A H 0.8085 0.5249 -0.0563 0.078 Uiso 1 1 calc R
H11B H 0.7917 0.5076 0.0199 0.078 Uiso 1 1 calc R
H11C H 0.9300 0.6232 0.0019 0.078 Uiso 1 1 calc R
C12 C 0.5102(3) 0.8698(2) 0.07147(11) 0.0366(5) Uani 1 1 d .
H12 H 0.5630 0.9429 0.0476 0.044 Uiso 1 1 calc R
C13 C 0.3431(3) 0.8047(3) 0.03138(14) 0.0506(6) Uani 1 1 d .
H13A H 0.2929 0.7297 0.0530 0.076 Uiso 1 1 calc R
H13B H 0.3641 0.7688 -0.0137 0.076 Uiso 1 1 calc R
H13C H 0.2646 0.8737 0.0289 0.076 Uiso 1 1 calc R
C14 C 0.4800(4) 0.9349(3) 0.14046(12) 0.0556(7) Uani 1 1 d .
H14A H 0.3950 0.9983 0.1361 0.083 Uiso 1 1 calc R
H14B H 0.5870 0.9851 0.1637 0.083 Uiso 1 1 calc R
H14C H 0.4388 0.8632 0.1660 0.083 Uiso 1 1 calc R
C15 C 0.8682(4) 0.8320(3) 0.11543(14) 0.0582(7) Uani 1 1 d .
H15 H 0.9471 0.7785 0.0908 0.070 Uiso 1 1 calc R
C16 C 0.9160(3) 0.9729(3) 0.09804(13) 0.0503(6) Uani 1 1 d .
H16A H 0.8338 1.0330 0.1131 0.075 Uiso 1 1 calc R
H16B H 0.9153 0.9680 0.0497 0.075 Uiso 1 1 calc R
H16C H 1.0301 1.0097 0.1200 0.075 Uiso 1 1 calc R
C17 C 0.9167(4) 0.8108(3) 0.18277(17) 0.0821(11) Uani 1 1 d .
H17A H 1.0367 0.8471 0.1958 0.123 Uiso 1 1 calc R
H17B H 0.9004 0.7126 0.1859 0.123 Uiso 1 1 calc R
H17C H 0.8462 0.8583 0.2125 0.123 Uiso 1 1 calc R
C18 C 0.6234(3) 0.1565(2) 0.45636(11) 0.0388(5) Uani 1 1 d .
H18A H 0.5489 0.1630 0.4924 0.047 Uiso 1 1 calc R
H18B H 0.6539 0.0621 0.4504 0.047 Uiso 1 1 calc R
C19 C 0.7843(4) 0.2549(3) 0.47816(15) 0.0670(8) Uani 1 1 d .
H19A H 0.8595 0.2495 0.4429 0.101 Uiso 1 1 calc R
H19B H 0.8425 0.2306 0.5189 0.101 Uiso 1 1 calc R
H19C H 0.7554 0.3485 0.4868 0.101 Uiso 1 1 calc R
C20 C 0.4602(3) 0.3208(2) 0.39937(12) 0.0446(6) Uani 1 1 d .
H20A H 0.5604 0.3920 0.4077 0.054 Uiso 1 1 calc R
H20B H 0.3967 0.3311 0.3564 0.054 Uiso 1 1 calc R
C21 C 0.3483(4) 0.3478(3) 0.45322(12) 0.0512(7) Uani 1 1 d .
H21A H 0.2432 0.2835 0.4436 0.077 Uiso 1 1 calc R
H21B H 0.3205 0.4419 0.4552 0.077 Uiso 1 1 calc R
H21C H 0.4080 0.3356 0.4961 0.077 Uiso 1 1 calc R
C22 C 0.3747(3) 0.0672(2) 0.37914(14) 0.0476(6) Uani 1 1 d .
H22A H 0.4203 -0.0218 0.3783 0.057 Uiso 1 1 calc R
H22B H 0.3057 0.0762 0.4169 0.057 Uiso 1 1 calc R
C23 C 0.2585(4) 0.0634(3) 0.31548(18) 0.0773(10) Uani 1 1 d .
H23A H 0.2002 0.1455 0.3180 0.116 Uiso 1 1 calc R
H23B H 0.1741 -0.0184 0.3094 0.116 Uiso 1 1 calc R
H23C H 0.3259 0.0608 0.2777 0.116 Uiso 1 1 calc R
C24 C 0.6319(4) 0.1769(3) 0.33594(12) 0.0487(6) Uani 1 1 d .
H24A H 0.7233 0.2554 0.3459 0.058 Uiso 1 1 calc R
H24B H 0.5606 0.1894 0.2950 0.058 Uiso 1 1 calc R
C25 C 0.7131(4) 0.0468(3) 0.32194(13) 0.0549(7) Uani 1 1 d .
H25A H 0.7838 0.0326 0.3621 0.082 Uiso 1 1 calc R
H25B H 0.7842 0.0550 0.2857 0.082 Uiso 1 1 calc R
H25C H 0.6240 -0.0313 0.3090 0.082 Uiso 1 1 calc R
Cu1 Cu 0.57813(3) 0.57624(3) 0.135766(12) 0.03158(8) Uani 1 1 d .
N1 N 0.8783(2) 0.48539(17) 0.29845(8) 0.0272(4) Uani 1 1 d .
N2 N 0.6543(2) 0.64676(17) 0.33233(9) 0.0313(4) Uani 1 1 d .
N3 N 0.5235(2) 0.18062(17) 0.39250(8) 0.0329(4) Uani 1 1 d .
Ni1 Ni 0.65883(3) 0.51155(2) 0.257347(12) 0.02428(8) Uani 1 1 d .
O1 O 1.0683(2) 0.34762(17) 0.33418(8) 0.0447(4) Uani 1 1 d .
O2 O 0.5602(2) 0.80030(16) 0.40961(8) 0.0421(4) Uani 1 1 d .
P1 P 0.65742(7) 0.73895(5) 0.07837(3) 0.02973(13) Uani 1 1 d .
S1 S 0.67398(7) 0.37794(5) 0.16366(2) 0.02977(12) Uani 1 1 d .
S2 S 0.39975(6) 0.52070(6) 0.21098(3) 0.03345(13) Uani 1 1 d .

loop_
_atom_site_aniso_label
_atom_site_aniso_U_11
_atom_site_aniso_U_22
_atom_site_aniso_U_33
_atom_site_aniso_U_23
_atom_site_aniso_U_13
_atom_site_aniso_U_12
C1 0.0375(12) 0.0343(11) 0.0289(11) 0.0029(9) 0.0085(9) 0.0076(9)
C2 0.0359(12) 0.0325(11) 0.0368(12) 0.0055(9) 0.0073(9) 0.0127(9)
C3 0.0266(10) 0.0324(11) 0.0325(11) 0.0076(9) 0.0042(8) 0.0047(8)
C4 0.0279(11) 0.0413(12) 0.0269(10) 0.0007(9) -0.0002(8) 0.0025(9)
C5 0.0349(12) 0.0361(12) 0.0343(11) -0.0051(9) 0.0050(9) 0.0022(9)
C6 0.0411(12) 0.0307(11) 0.0321(11) 0.0155(9) 0.0140(9) 0.0129(9)
C7 0.0346(12) 0.0371(12) 0.0497(13) 0.0146(10) 0.0180(10) 0.0137(9)
C8 0.0290(11) 0.0440(13) 0.0514(14) 0.0166(11) 0.0067(10) 0.0126(10)
C9 0.0332(11) 0.0319(11) 0.0332(11) 0.0086(9) 0.0014(9) 0.0018(9)
C10 0.0592(16) 0.0409(13) 0.0329(12) 0.0103(10) 0.0074(11) -0.0007(11)
C11 0.0579(16) 0.0561(16) 0.0492(15) 0.0137(12) 0.0153(12) 0.0235(13)
C12 0.0470(13) 0.0327(12) 0.0336(11) 0.0131(9) 0.0063(10) 0.0089(10)
C13 0.0399(14) 0.0532(16) 0.0623(16) 0.0151(13) 0.0025(12) 0.0165(12)
C14 0.084(2) 0.0495(15) 0.0406(14) 0.0120(12) 0.0181(13) 0.0248(14)
C15 0.0499(16) 0.0538(16) 0.0624(17) 0.0191(13) -0.0204(13) -0.0180(13)
C16 0.0537(15) 0.0422(14) 0.0476(14) 0.0041(11) -0.0031(12) -0.0152(12)
C17 0.082(2) 0.072(2) 0.078(2) 0.0306(18) -0.0447(19) -0.0226(18)
C18 0.0460(13) 0.0455(13) 0.0283(11) 0.0078(10) 0.0035(10) 0.0178(11)
C19 0.0592(18) 0.075(2) 0.0574(18) -0.0152(15) -0.0116(14) 0.0131(15)
C20 0.0680(17) 0.0287(12) 0.0391(13) 0.0073(10) 0.0005(12) 0.0165(11)
C21 0.0637(17) 0.0477(15) 0.0447(14) 0.0023(11) -0.0002(12) 0.0287(13)
C22 0.0419(13) 0.0316(12) 0.0677(17) 0.0021(11) 0.0013(12) 0.0072(10)
C23 0.064(2) 0.0590(19) 0.096(3) -0.0193(17) -0.0293(18) 0.0218(15)
C24 0.0731(18) 0.0418(14) 0.0351(12) 0.0105(10) 0.0195(12) 0.0071(12)
C25 0.0744(19) 0.0515(16) 0.0454(14) 0.0080(12) 0.0289(13) 0.0163(14)
Cu1 0.03316(15) 0.03231(15) 0.03002(14) 0.01236(11) -0.00040(10) 0.00200(11)
N1 0.0265(9) 0.0300(9) 0.0253(8) 0.0032(7) 0.0026(7) 0.0052(7)
N2 0.0293(9) 0.0316(9) 0.0336(9) 0.0022(7) 0.0062(7) 0.0066(7)
N3 0.0438(10) 0.0275(9) 0.0287(9) 0.0055(7) 0.0034(8) 0.0091(8)
Ni1 0.02336(14) 0.02493(14) 0.02529(14) 0.00537(10) 0.00315(10) 0.00385(10)
O1 0.0456(9) 0.0527(10) 0.0389(9) 0.0101(8) -0.0031(7) 0.0233(8)
O2 0.0576(10) 0.0385(9) 0.0352(8) 0.0046(7) 0.0161(7) 0.0183(8)
P1 0.0307(3) 0.0289(3) 0.0292(3) 0.0096(2) -0.0015(2) 0.0006(2)
S1 0.0343(3) 0.0274(3) 0.0268(3) 0.0040(2) 0.0003(2) 0.0030(2)
S2 0.0250(3) 0.0390(3) 0.0374(3) 0.0115(2) 0.0021(2) 0.0029(2)

loop_
_atom_type_symbol
_atom_type_description
_atom_type_scat_dispersion_real
_atom_type_scat_dispersion_imag
_atom_type_scat_source
C C 0.0033 0.0016 'International Tables Vol C Tables 4.2.6.8 and 6.1.1.4'
H H 0.0000 0.0000 'International Tables Vol C Tables 4.2.6.8 and 6.1.1.4'
N N 0.0061 0.0033 'International Tables Vol C Tables 4.2.6.8 and 6.1.1.4'
O O 0.0106 0.0060 'International Tables Vol C Tables 4.2.6.8 and 6.1.1.4'
P P 0.1023 0.0942 'International Tables Vol C Tables 4.2.6.8 and 6.1.1.4'
S S 0.1246 0.1234 'International Tables Vol C Tables 4.2.6.8 and 6.1.1.4'
Ni Ni 0.3393 1.1124 'International Tables Vol C Tables 4.2.6.8 and 6.1.1.4'
Cu Cu 0.3201 1.2651 'International Tables Vol C Tables 4.2.6.8 and 6.1.1.4'

loop_
_exptl_crystal_face_index_h
_exptl_crystal_face_index_k
_exptl_crystal_face_index_l
_exptl_crystal_face_perp_dist
0.00 1.00 0.00 0.1400
0.00 -1.00 0.00 0.1400
1.00 0.00 0.00 0.2800
-1.00 0.00 0.00 0.2800
0.00 0.00 1.00 0.2600
0.00 0.00 -1.00 0.2600

loop_
_geom_angle_atom_site_label_1
_geom_angle_atom_site_label_2
_geom_angle_atom_site_label_3
_geom_angle
C2 C1 S1 110.26(15)
C2 C1 H1A 109.6
S1 C1 H1A 109.6
C2 C1 H1B 109.6
S1 C1 H1B 109.6
H1A C1 H1B 108.1
C3 C2 C1 116.61(17)
C3 C2 H2A 108.1
C1 C2 H2A 108.1
C3 C2 H2B 108.1
C1 C2 H2B 108.1
H2A C2 H2B 107.3
O1 C3 N1 123.35(19)
O1 C3 C2 116.50(18)
N1 C3 C2 120.11(18)
N1 C4 C5 106.60(17)
N1 C4 H4A 110.4
C5 C4 H4A 110.4
N1 C4 H4B 110.4
C5 C4 H4B 110.4
H4A C4 H4B 108.6
N2 C5 C4 106.15(17)
N2 C5 H5A 110.5
C4 C5 H5A 110.5
N2 C5 H5B 110.5
C4 C5 H5B 110.5
H5A C5 H5B 108.7
O2 C6 N2 124.5(2)
O2 C6 C7 117.39(19)
N2 C6 C7 118.11(19)
C6 C7 C8 114.49(18)
C6 C7 H7A 108.6
C8 C7 H7A 108.6
C6 C7 H7B 108.6
C8 C7 H7B 108.6
H7A C7 H7B 107.6
C7 C8 S2 111.50(15)
C7 C8 H8A 109.3
S2 C8 H8A 109.3
C7 C8 H8B 109.3
S2 C8 H8B 109.3
H8A C8 H8B 108.0
C10 C9 C11 110.7(2)
C10 C9 P1 116.90(16)
C11 C9 P1 110.75(15)
C10 C9 H9 105.9
C11 C9 H9 105.9
P1 C9 H9 105.9
C9 C10 H10A 109.5
C9 C10 H10B 109.5
H10A C10 H10B 109.5
C9 C10 H10C 109.5
H10A C10 H10C 109.5
H10B C10 H10C 109.5
C9 C11 H11A 109.5
C9 C11 H11B 109.5
H11A C11 H11B 109.5
C9 C11 H11C 109.5
H11A C11 H11C 109.5
H11B C11 H11C 109.5
C13 C12 C14 110.7(2)
C13 C12 P1 109.76(16)
C14 C12 P1 110.40(16)
C13 C12 H12 108.6
C14 C12 H12 108.6
P1 C12 H12 108.6
C12 C13 H13A 109.5
C12 C13 H13B 109.5
H13A C13 H13B 109.5
C12 C13 H13C 109.5
H13A C13 H13C 109.5
H13B C13 H13C 109.5
C12 C14 H14A 109.5
C12 C14 H14B 109.5
H14A C14 H14B 109.5
C12 C14 H14C 109.5
H14A C14 H14C 109.5
H14B C14 H14C 109.5
C17 C15 C16 116.9(2)
C17 C15 P1 114.1(2)
C16 C15 P1 117.65(19)
C17 C15 H15 101.4
C16 C15 H15 101.4
P1 C15 H15 101.4
C15 C16 H16A 109.5
C15 C16 H16B 109.5
H16A C16 H16B 109.5
C15 C16 H16C 109.5
H16A C16 H16C 109.5
H16B C16 H16C 109.5
C15 C17 H17A 109.5
C15 C17 H17B 109.5
H17A C17 H17B 109.5
C15 C17 H17C 109.5
H17A C17 H17C 109.5
H17B C17 H17C 109.5
C19 C18 N3 114.8(2)
C19 C18 H18A 108.6
N3 C18 H18A 108.6
C19 C18 H18B 108.6
N3 C18 H18B 108.6
H18A C18 H18B 107.5
C18 C19 H19A 109.5
C18 C19 H19B 109.5
H19A C19 H19B 109.5
C18 C19 H19C 109.5
H19A C19 H19C 109.5
H19B C19 H19C 109.5
C21 C20 N3 115.9(2)
C21 C20 H20A 108.3
N3 C20 H20A 108.3
C21 C20 H20B 108.3
N3 C20 H20B 108.3
H20A C20 H20B 107.4
C20 C21 H21A 109.5
C20 C21 H21B 109.5
H21A C21 H21B 109.5
C20 C21 H21C 109.5
H21A C21 H21C 109.5
H21B C21 H21C 109.5
C23 C22 N3 116.0(2)
C23 C22 H22A 108.3
N3 C22 H22A 108.3
C23 C22 H22B 108.3
N3 C22 H22B 108.3
H22A C22 H22B 107.4
C22 C23 H23A 109.5
C22 C23 H23B 109.5
H23A C23 H23B 109.5
C22 C23 H23C 109.5
H23A C23 H23C 109.5
H23B C23 H23C 109.5
N3 C24 C25 115.23(19)
N3 C24 H24A 108.5
C25 C24 H24A 108.5
N3 C24 H24B 108.5
C25 C24 H24B 108.5
H24A C24 H24B 107.5
C24 C25 H25A 109.5
C24 C25 H25B 109.5
H25A C25 H25B 109.5
C24 C25 H25C 109.5
H25A C25 H25C 109.5
H25B C25 H25C 109.5
P1 Cu1 S2 142.69(2)
P1 Cu1 S1 137.53(3)
S2 Cu1 S1 79.10(2)
P1 Cu1 Ni1 137.213(19)
S2 Cu1 Ni1 52.039(19)
S1 Cu1 Ni1 51.951(15)
C3 N1 C4 113.31(17)
C3 N1 Ni1 131.73(14)
C4 N1 Ni1 110.25(12)
C6 N2 C5 115.87(18)
C6 N2 Ni1 135.09(15)
C5 N2 Ni1 109.03(12)
C24 N3 C18 111.25(18)
C24 N3 C22 111.56(18)
C18 N3 C22 105.27(17)
C24 N3 C20 106.49(17)
C18 N3 C20 111.79(16)
C22 N3 C20 110.57(18)
N2 Ni1 N1 86.14(7)
N2 Ni1 S2 96.58(5)
N1 Ni1 S2 174.49(5)
N2 Ni1 S1 172.48(6)
N1 Ni1 S1 95.11(5)
S2 Ni1 S1 82.82(2)
N2 Ni1 Cu1 118.30(6)
N1 Ni1 Cu1 128.18(5)
S2 Ni1 Cu1 54.463(16)
S1 Ni1 Cu1 55.41(2)
C9 P1 C12 104.64(10)
C9 P1 C15 105.38(13)
C12 P1 C15 106.73(12)
C9 P1 Cu1 113.42(7)
C12 P1 Cu1 115.37(8)
C15 P1 Cu1 110.56(9)
C1 S1 Ni1 103.45(7)
C1 S1 Cu1 114.29(7)
Ni1 S1 Cu1 72.64(2)
C8 S2 Ni1 108.37(8)
C8 S2 Cu1 117.61(8)
Ni1 S2 Cu1 73.50(2)

loop_
_geom_bond_atom_site_label_1
_geom_bond_atom_site_label_2
_geom_bond_distance
C1 C2 1.516(3)
C1 S1 1.814(2)
C1 H1A 0.9900
C1 H1B 0.9900
C2 C3 1.514(3)
C2 H2A 0.9900
C2 H2B 0.9900
C3 O1 1.250(3)
C3 N1 1.336(3)
C4 N1 1.472(3)
C4 C5 1.501(3)
C4 H4A 0.9900
C4 H4B 0.9900
C5 N2 1.468(3)
C5 H5A 0.9900
C5 H5B 0.9900
C6 O2 1.259(3)
C6 N2 1.330(3)
C6 C7 1.514(3)
C7 C8 1.516(3)
C7 H7A 0.9900
C7 H7B 0.9900
C8 S2 1.818(2)
C8 H8A 0.9900
C8 H8B 0.9900
C9 C10 1.524(3)
C9 C11 1.529(3)
C9 P1 1.850(2)
C9 H9 1.0000
C10 H10A 0.9800
C10 H10B 0.9800
C10 H10C 0.9800
C11 H11A 0.9800
C11 H11B 0.9800
C11 H11C 0.9800
C12 C13 1.519(3)
C12 C14 1.525(3)
C12 P1 1.854(2)
C12 H12 1.0000
C13 H13A 0.9800
C13 H13B 0.9800
C13 H13C 0.9800
C14 H14A 0.9800
C14 H14B 0.9800
C14 H14C 0.9800
C15 C17 1.436(4)
C15 C16 1.503(3)
C15 P1 1.859(2)
C15 H15 1.0000
C16 H16A 0.9800
C16 H16B 0.9800
C16 H16C 0.9800
C17 H17A 0.9800
C17 H17B 0.9800
C17 H17C 0.9800
C18 C19 1.512(4)
C18 N3 1.516(3)
C18 H18A 0.9900
C18 H18B 0.9900
C19 H19A 0.9800
C19 H19B 0.9800
C19 H19C 0.9800
C20 C21 1.499(4)
C20 N3 1.527(3)
C20 H20A 0.9900
C20 H20B 0.9900
C21 H21A 0.9800
C21 H21B 0.9800
C21 H21C 0.9800
C22 C23 1.510(4)
C22 N3 1.517(3)
C22 H22A 0.9900
C22 H22B 0.9900
C23 H23A 0.9800
C23 H23B 0.9800
C23 H23C 0.9800
C24 N3 1.507(3)
C24 C25 1.516(3)
C24 H24A 0.9900
C24 H24B 0.9900
C25 H25A 0.9800
C25 H25B 0.9800
C25 H25C 0.9800
Cu1 P1 2.1835(7)
Cu1 S2 2.2678(7)
Cu1 S1 2.3046(7)
Cu1 Ni1 2.6721(6)
N1 Ni1 1.9199(16)
N2 Ni1 1.9080(17)
Ni1 S2 2.1973(7)
Ni1 S1 2.2046(7)
